data_2221917
loop_
_publ_author_name
'Tobin, John M.'
'Masuda, Jason D.'

_publ_section_title
;
 2,6-Bis(trifluoromethyl)benzoic acid
;
_journal_coeditor_code BI2369
_journal_issue 6
_journal_name_full 'Acta Crystallographica Section E'
_journal_page_first o1217
_journal_paper_doi 10.1107/S1600536809016468
_journal_volume 65
_journal_year 2009
_chemical_formula_iupac 'C9 H4 F6 O2'
_chemical_formula_moiety 'C9 H4 F6 O2'
_chemical_formula_sum 'C9 H4 F6 O2'
_chemical_formula_weight 258.12
_chemical_name_common '2,6-bis(trifluoromethyl)benzoic acid'
_chemical_name_systematic
;
2,6-Bis(trifluoromethyl)benzoic acid
;
_space_group_IT_number 14
_symmetry_cell_setting monoclinic
_symmetry_space_group_name_Hall '-P 2ybc'
_symmetry_space_group_name_H-M 'P 1 21/c 1'
_atom_sites_solution_hydrogens geom
_atom_sites_solution_primary direct
_atom_sites_solution_secondary difmap
_audit_creation_method SHELXL-97
_cell_angle_alpha 90.00
_cell_angle_beta 94.961(2)
_cell_angle_gamma 90.00
_cell_formula_units_Z 8
_cell_length_a 10.873(2)
_cell_length_b 15.755(3)
_cell_length_c 11.561(2)
_cell_measurement_reflns_used 6970
_cell_measurement_temperature 296(2)
_cell_measurement_theta_max 28.03
_cell_measurement_theta_min 2.28
_cell_volume 1973.0(6)
_computing_cell_refinement 'SAINT (Bruker, 2008)'
_computing_data_collection 'APEX2 (Bruker, 2008)'
_computing_data_reduction 'SAINT (Bruker, 2008)'
_computing_molecular_graphics
;
ORTEP-3 for Windows (Farrugia, 1997) and Mercury
(Macrae <i>et al.</i>,  2006)
;
_computing_publication_material 'SHELXTL (Sheldrick, 2008)'
_computing_structure_refinement 'SHELXL97 (Sheldrick, 2008)'
_computing_structure_solution 'SHELXS97 (Sheldrick, 2008)'
_diffrn_ambient_temperature 296(2)
_diffrn_measured_fraction_theta_full 0.991
_diffrn_measured_fraction_theta_max 0.991
_diffrn_measurement_device_type 'Bruker APEXII CCD'
_diffrn_measurement_method '\f and \w'
_diffrn_radiation_monochromator graphite
_diffrn_radiation_source 'fine-focus sealed tube'
_diffrn_radiation_type MoK\a
_diffrn_radiation_wavelength 0.71073
_diffrn_reflns_av_R_equivalents 0.0211
_diffrn_reflns_av_sigmaI/netI 0.0174
_diffrn_reflns_limit_h_max 12
_diffrn_reflns_limit_h_min -12
_diffrn_reflns_limit_k_max 18
_diffrn_reflns_limit_k_min -18
_diffrn_reflns_limit_l_max 11
_diffrn_reflns_limit_l_min -13
_diffrn_reflns_number 12904
_diffrn_reflns_theta_full 25.00
_diffrn_reflns_theta_max 25.00
_diffrn_reflns_theta_min 2.19
_diffrn_standards_number 0
_exptl_absorpt_coefficient_mu 0.195
_exptl_absorpt_correction_T_max 0.951
_exptl_absorpt_correction_T_min 0.834
_exptl_absorpt_correction_type multi-scan
_exptl_absorpt_process_details '(SADABS; Bruker, 2008)'
_exptl_crystal_colour colorless
_exptl_crystal_density_diffrn 1.738
_exptl_crystal_density_method 'not measured'
_exptl_crystal_description block
_exptl_crystal_F_000 1024
_exptl_crystal_size_max 0.394
_exptl_crystal_size_mid 0.312
_exptl_crystal_size_min 0.257
_refine_diff_density_max 0.208
_refine_diff_density_min -0.226
_refine_ls_extinction_method none
_refine_ls_goodness_of_fit_ref 1.024
_refine_ls_hydrogen_treatment constr
_refine_ls_matrix_type full
_refine_ls_number_parameters 331
_refine_ls_number_reflns 3438
_refine_ls_number_restraints 0
_refine_ls_restrained_S_all 1.024
_refine_ls_R_factor_all 0.0456
_refine_ls_R_factor_gt 0.0386
_refine_ls_shift/su_max 0.000
_refine_ls_shift/su_mean 0.000
_refine_ls_structure_factor_coef Fsqd
_refine_ls_weighting_details 'calc w=1/[\s^2^(Fo^2^)+(0.058P)^2^+0.5224P] where P=(Fo^2^+2Fc^2^)/3'
_refine_ls_weighting_scheme calc
_refine_ls_wR_factor_gt 0.1041
_refine_ls_wR_factor_ref 0.1120
_reflns_number_gt 2889
_reflns_number_total 3438
_reflns_threshold_expression I>2\s(I)
_cod_data_source_file bi2369.cif
_cod_data_source_block I
_cod_original_sg_symbol_H-M 'P 21/c'
_cod_database_code 2221917
_cod_database_fobs_code 2221917

loop_
_symmetry_equiv_pos_as_xyz
'x, y, z'
'-x, y+1/2, -z+1/2'
'-x, -y, -z'
'x, -y-1/2, z-1/2'

loop_
_atom_site_type_symbol
_atom_site_label
_atom_site_fract_x
_atom_site_fract_y
_atom_site_fract_z
_atom_site_U_iso_or_equiv
_atom_site_adp_type
_atom_site_calc_flag
_atom_site_refinement_flags
_atom_site_occupancy
_atom_site_disorder_assembly
_atom_site_disorder_group
C C1 0.25273(16) 0.14562(11) 0.00186(14) 0.0532(4) Uani d . 1 . .
C C2 0.34011(15) 0.08652(10) 0.07069(14) 0.0490(4) Uani d . 1 . .
C C3 0.43893(16) 0.11687(12) 0.14433(16) 0.0564(4) Uani d . 1 . .
C C4 0.51596(17) 0.06028(14) 0.20807(17) 0.0666(5) Uani d . 1 . .
H H4A 0.5807 0.0808 0.2581 0.080 Uiso calc R 1 . .
C C5 0.49740(19) -0.02557(14) 0.19783(18) 0.0689(5) Uani d . 1 . .
H H5A 0.5498 -0.0629 0.2405 0.083 Uiso calc R 1 . .
C C6 0.40178(18) -0.05640(12) 0.12489(16) 0.0614(5) Uani d . 1 . .
H H6A 0.3900 -0.1147 0.1175 0.074 Uiso calc R 1 . .
C C7 0.32257(15) -0.00131(10) 0.06209(14) 0.0508(4) Uani d . 1 . .
C C8 0.46743(19) 0.20978(14) 0.1562(2) 0.0756(6) Uani d . 1 . .
F F1 0.5244(2) 0.22865(11) 0.25885(18) 0.1361(7) Uani d . 1 . .
F F2 0.53907(15) 0.23619(9) 0.07602(19) 0.1232(7) Uani d . 1 . .
F F3 0.36850(12) 0.25931(8) 0.14440(14) 0.0893(4) Uani d . 1 . .
C C9 0.21830(18) -0.03876(12) -0.01534(17) 0.0632(5) Uani d . 1 . .
F F4 0.11518(12) -0.04286(10) 0.03733(13) 0.0975(4) Uani d . 1 . .
F F5 0.19338(14) 0.00483(8) -0.11254(11) 0.0911(4) Uani d . 1 . .
F F6 0.24344(13) -0.11707(8) -0.04877(12) 0.0906(4) Uani d . 1 . .
C C10 0.10257(17) 0.15284(11) 0.30263(15) 0.0545(4) Uani d . 1 . .
C C11 0.07034(16) 0.13002(10) 0.42282(14) 0.0514(4) Uani d . 1 . .
C C12 -0.04150(17) 0.15569(11) 0.46310(15) 0.0561(4) Uani d . 1 A .
C C13 -0.0643(2) 0.14110(13) 0.57757(18) 0.0711(5) Uani d . 1 . .
H H13A -0.1380 0.1593 0.6045 0.085 Uiso calc R 1 . .
C C14 0.0220(2) 0.09977(15) 0.65140(18) 0.0801(6) Uani d . 1 . .
H H14A 0.0066 0.0906 0.7283 0.096 Uiso calc R 1 . .
C C15 0.1301(2) 0.07212(14) 0.61252(17) 0.0730(6) Uani d . 1 . .
H H15A 0.1869 0.0430 0.6626 0.088 Uiso calc R 1 . .
C C16 0.15558(18) 0.08709(12) 0.49899(16) 0.0603(5) Uani d . 1 B .
O O1 0.14736(11) 0.15753(8) 0.02411(10) 0.0606(3) Uani d . 1 . .
O O2 0.30404(14) 0.18036(9) -0.08444(12) 0.0751(4) Uani d . 1 . .
H H2A 0.2549 0.2129 -0.1192 0.113 Uiso calc R 1 . .
O O3 0.05615(13) 0.10397(9) 0.22093(11) 0.0684(4) Uani d . 1 . .
H H3A 0.0818 0.1182 0.1592 0.103 Uiso calc R 1 . .
O O4 0.16936(19) 0.21110(11) 0.28586(13) 0.0999(6) Uani d . 1 . .
C C17 -0.13950(10) 0.19782(8) 0.38373(10) 0.0726(5) Uani d . 1 . .
F F7A -0.09321(12) 0.25255(8) 0.31618(10) 0.1010(13) Uani d PR 0.569(5) A 1
F F8A -0.19164(10) 0.13805(10) 0.31178(10) 0.0901(11) Uani d PR 0.569(5) A 1
F F9A -0.22489(10) 0.23045(8) 0.43893(12) 0.139(2) Uani d PR 0.569(5) A 1
F F7B -0.17175(10) 0.16347(9) 0.28614(11) 0.144(3) Uani d PR 0.431(5) A 2
F F9B -0.10986(11) 0.28028(10) 0.35381(9) 0.1164(19) Uani d PR 0.431(5) A 2
F F8B -0.24254(11) 0.21614(8) 0.43317(12) 0.0970(19) Uani d PR 0.431(5) A 2
C C18 0.27540(10) 0.05569(8) 0.46034(11) 0.0751(6) Uani d . 1 . .
F F10A 0.26369(10) 0.01894(8) 0.35789(13) 0.0877(11) Uani d PR 0.689(5) B 1
F F11A 0.36230(10) 0.11205(10) 0.46284(11) 0.1163(14) Uani d PR 0.689(5) B 1
F F12A 0.32020(9) -0.01015(9) 0.52898(13) 0.1142(11) Uani d PR 0.689(5) B 1
F F10B 0.33236(9) 0.12165(10) 0.40107(11) 0.108(2) Uani d PR 0.311(5) B 2
F F12B 0.35672(10) 0.03614(8) 0.54011(13) 0.125(3) Uani d PR 0.311(5) B 2
F F11B 0.26173(10) 0.00490(9) 0.37781(12) 0.154(5) Uani d PR 0.311(5) B 2

loop_
_atom_site_aniso_label
_atom_site_aniso_U_11
_atom_site_aniso_U_22
_atom_site_aniso_U_33
_atom_site_aniso_U_12
_atom_site_aniso_U_13
_atom_site_aniso_U_23
C1 0.0618(10) 0.0542(9) 0.0442(9) 0.0104(7) 0.0085(7) 0.0040(7)
C2 0.0497(8) 0.0552(9) 0.0428(8) 0.0073(7) 0.0077(7) 0.0041(7)
C3 0.0508(9) 0.0623(10) 0.0566(10) 0.0011(8) 0.0089(8) -0.0018(8)
C4 0.0507(10) 0.0864(14) 0.0607(11) 0.0064(9) -0.0062(8) -0.0020(10)
C5 0.0631(11) 0.0776(13) 0.0641(12) 0.0199(10) -0.0061(9) 0.0105(10)
C6 0.0689(11) 0.0567(10) 0.0582(11) 0.0113(8) 0.0025(9) 0.0077(8)
C7 0.0535(9) 0.0551(9) 0.0436(9) 0.0056(7) 0.0044(7) 0.0031(7)
C8 0.0608(11) 0.0702(12) 0.0965(16) -0.0044(10) 0.0112(11) -0.0113(11)
F1 0.1536(16) 0.0987(11) 0.1447(15) -0.0163(10) -0.0518(13) -0.0361(10)
F2 0.1085(11) 0.0773(9) 0.1956(19) -0.0172(8) 0.0813(12) -0.0035(10)
F3 0.0828(8) 0.0627(7) 0.1245(12) 0.0037(6) 0.0221(8) -0.0124(7)
C9 0.0672(11) 0.0597(11) 0.0615(11) 0.0030(9) -0.0013(9) 0.0003(9)
F4 0.0628(7) 0.1270(12) 0.1024(10) -0.0164(7) 0.0050(7) -0.0162(9)
F5 0.1201(11) 0.0832(8) 0.0628(7) -0.0013(7) -0.0338(7) 0.0035(6)
F6 0.1079(10) 0.0632(7) 0.0972(10) 0.0013(6) -0.0118(8) -0.0186(6)
C10 0.0609(10) 0.0574(10) 0.0454(9) -0.0107(8) 0.0059(7) -0.0075(7)
C11 0.0640(10) 0.0495(9) 0.0408(8) -0.0136(7) 0.0046(7) -0.0079(7)
C12 0.0679(11) 0.0526(9) 0.0486(9) -0.0112(8) 0.0089(8) -0.0117(7)
C13 0.0839(13) 0.0731(12) 0.0591(12) -0.0128(10) 0.0231(10) -0.0126(10)
C14 0.1122(18) 0.0860(15) 0.0440(10) -0.0135(13) 0.0171(11) 0.0010(10)
C15 0.0927(15) 0.0781(13) 0.0473(10) -0.0043(11) 0.0009(10) 0.0031(9)
C16 0.0698(11) 0.0606(10) 0.0499(10) -0.0094(9) 0.0017(8) -0.0042(8)
O1 0.0575(7) 0.0753(8) 0.0490(7) 0.0156(6) 0.0041(5) 0.0077(6)
O2 0.0858(9) 0.0756(9) 0.0677(8) 0.0301(7) 0.0294(7) 0.0303(7)
O3 0.0850(9) 0.0783(9) 0.0420(6) -0.0259(7) 0.0064(6) -0.0103(6)
O4 0.1505(15) 0.0963(11) 0.0575(9) -0.0706(11) 0.0357(9) -0.0223(8)
C17 0.0723(13) 0.0783(14) 0.0675(13) 0.0023(11) 0.0087(10) -0.0092(11)
F7A 0.115(2) 0.088(2) 0.099(2) 0.0095(16) 0.0008(17) 0.0347(18)
F8A 0.0718(17) 0.0977(19) 0.095(2) -0.0026(14) -0.0251(14) -0.0169(16)
F9A 0.153(4) 0.144(3) 0.121(4) 0.087(3) 0.022(3) -0.030(3)
F7B 0.156(5) 0.187(5) 0.079(3) 0.090(4) -0.040(3) -0.064(3)
F9B 0.100(3) 0.097(3) 0.151(4) 0.009(2) 0.005(3) 0.039(3)
F8B 0.055(2) 0.146(4) 0.092(4) 0.006(3) 0.018(2) 0.007(3)
C18 0.0736(13) 0.0807(15) 0.0699(14) -0.0014(11) 0.0001(11) -0.0030(11)
F10A 0.082(2) 0.116(2) 0.0655(15) 0.0210(16) 0.0119(13) -0.0152(16)
F11A 0.0730(14) 0.115(2) 0.161(3) -0.0229(14) 0.0114(17) -0.033(2)
F12A 0.1041(18) 0.130(2) 0.107(2) 0.0381(17) -0.0002(15) 0.0232(16)
F10B 0.076(3) 0.109(4) 0.146(6) 0.006(3) 0.039(3) 0.029(4)
F12B 0.084(3) 0.204(9) 0.081(4) 0.039(5) -0.020(3) 0.023(4)
F11B 0.099(7) 0.145(7) 0.222(11) -0.022(5) 0.038(6) -0.109(7)

loop_
_atom_type_symbol
_atom_type_description
_atom_type_scat_dispersion_real
_atom_type_scat_dispersion_imag
_atom_type_scat_source
C C 0.0033 0.0016 'International Tables Vol C Tables 4.2.6.8 and 6.1.1.4'
H H 0.0000 0.0000 'International Tables Vol C Tables 4.2.6.8 and 6.1.1.4'
O O 0.0106 0.0060 'International Tables Vol C Tables 4.2.6.8 and 6.1.1.4'
F F 0.0171 0.0103 'International Tables Vol C Tables 4.2.6.8 and 6.1.1.4'

loop_
_geom_angle_atom_site_label_1
_geom_angle_atom_site_label_2
_geom_angle_atom_site_label_3
_geom_angle_site_symmetry_1
_geom_angle_site_symmetry_3
_geom_angle
_geom_angle_publ_flag
O1 C1 O2 . . 124.93(16) ?
O1 C1 C2 . . 123.28(15) ?
O2 C1 C2 . . 111.78(14) ?
C3 C2 C7 . . 118.36(15) ?
C3 C2 C1 . . 121.80(15) ?
C7 C2 C1 . . 119.84(15) ?
C4 C3 C2 . . 120.00(17) ?
C4 C3 C8 . . 117.85(18) ?
C2 C3 C8 . . 122.14(17) ?
C5 C4 C3 . . 120.63(18) ?
C5 C4 H4A . . 119.7 ?
C3 C4 H4A . . 119.7 ?
C6 C5 C4 . . 120.08(17) ?
C6 C5 H5A . . 120.0 ?
C4 C5 H5A . . 120.0 ?
C5 C6 C7 . . 120.36(18) ?
C5 C6 H6A . . 119.8 ?
C7 C6 H6A . . 119.8 ?
C6 C7 C2 . . 120.55(16) ?
C6 C7 C9 . . 118.00(16) ?
C2 C7 C9 . . 121.45(15) ?
F1 C8 F3 . . 105.80(19) ?
F1 C8 F2 . . 107.3(2) ?
F3 C8 F2 . . 105.3(2) ?
F1 C8 C3 . . 112.2(2) ?
F3 C8 C3 . . 113.92(17) ?
F2 C8 C3 . . 111.77(18) ?
F4 C9 F5 . . 107.23(17) ?
F4 C9 F6 . . 107.01(17) ?
F5 C9 F6 . . 105.48(16) ?
F4 C9 C7 . . 111.76(16) ?
F5 C9 C7 . . 112.95(16) ?
F6 C9 C7 . . 111.98(16) ?
O4 C10 O3 . . 123.01(17) ?
O4 C10 C11 . . 121.71(15) ?
O3 C10 C11 . . 115.25(15) ?
C16 C11 C12 . . 118.60(16) ?
C16 C11 C10 . . 120.19(16) ?
C12 C11 C10 . . 121.10(16) ?
C13 C12 C11 . . 120.14(18) ?
C13 C12 C17 . . 118.76(16) ?
C11 C12 C17 . . 121.09(14) ?
C14 C13 C12 . . 120.1(2) ?
C14 C13 H13A . . 119.9 ?
C12 C13 H13A . . 119.9 ?
C15 C14 C13 . . 120.45(19) ?
C15 C14 H14A . . 119.8 ?
C13 C14 H14A . . 119.8 ?
C14 C15 C16 . . 120.4(2) ?
C14 C15 H15A . . 119.8 ?
C16 C15 H15A . . 119.8 ?
C15 C16 C11 . . 120.24(19) ?
C15 C16 C18 . . 118.50(17) ?
C11 C16 C18 . . 121.25(15) ?
C1 O2 H2A . . 109.5 ?
C10 O3 H3A . . 109.5 ?
F9A C17 F7A . . 111.7 ?
F7B C17 F8B . . 107.2 ?
F9A C17 F8A . . 107.7 ?
F7A C17 F8A . . 104.9 ?
F7B C17 F9B . . 103.2 ?
F8B C17 F9B . . 97.2 ?
F7B C17 C12 . . 118.73(8) ?
F9A C17 C12 . . 112.38(8) ?
F7A C17 C12 . . 111.79(8) ?
F8B C17 C12 . . 114.37(8) ?
F8A C17 C12 . . 107.87(8) ?
F9B C17 C12 . . 113.47(8) ?
F11B C18 F12B . . 115.7 ?
F11A C18 F10A . . 109.6 ?
F11A C18 F12A . . 106.5 ?
F10A C18 F12A . . 101.0 ?
F11B C18 F10B . . 97.4 ?
F12B C18 F10B . . 103.0 ?
F11B C18 C16 . . 113.07(8) ?
F12B C18 C16 . . 115.85(8) ?
F11A C18 C16 . . 114.75(8) ?
F10A C18 C16 . . 113.29(8) ?
F12A C18 C16 . . 110.63(9) ?
F10B C18 C16 . . 109.27(9) ?

loop_
_geom_bond_atom_site_label_1
_geom_bond_atom_site_label_2
_geom_bond_site_symmetry_2
_geom_bond_distance
_geom_bond_publ_flag
C1 O1 . 1.210(2) ?
C1 O2 . 1.305(2) ?
C1 C2 . 1.507(2) ?
C2 C3 . 1.396(2) ?
C2 C7 . 1.399(2) ?
C3 C4 . 1.390(3) ?
C3 C8 . 1.500(3) ?
C4 C5 . 1.371(3) ?
C4 H4A . 0.930 ?
C5 C6 . 1.370(3) ?
C5 H5A . 0.930 ?
C6 C7 . 1.383(2) ?
C6 H6A . 0.930 ?
C7 C9 . 1.503(3) ?
C8 F1 . 1.324(3) ?
C8 F3 . 1.326(3) ?
C8 F2 . 1.328(3) ?
C9 F4 . 1.323(2) ?
C9 F5 . 1.325(2) ?
C9 F6 . 1.328(2) ?
C10 O4 . 1.197(2) ?
C10 O3 . 1.287(2) ?
C10 C11 . 1.506(2) ?
C11 C16 . 1.397(3) ?
C11 C12 . 1.399(3) ?
C12 C13 . 1.387(3) ?
C12 C17 . 1.500(2) ?
C13 C14 . 1.376(3) ?
C13 H13A . 0.930 ?
C14 C15 . 1.365(3) ?
C14 H14A . 0.930 ?
C15 C16 . 1.385(3) ?
C15 H15A . 0.930 ?
C16 C18 . 1.498(2) ?
O2 H2A . 0.820 ?
O3 H3A . 0.820 ?
C17 F7B . 1.2729(11) ?
C17 F9A . 1.2791(11) ?
C17 F7A . 1.2941(11) ?
C17 F8B . 1.3326(12) ?
C17 F8A . 1.3485(12) ?
C17 F9B . 1.3895(12) ?
C18 F11B . 1.2443(10) ?
C18 F12B . 1.2593(11) ?
C18 F11A . 1.2952(11) ?
C18 F10A . 1.3146(11) ?
C18 F12A . 1.3697(11) ?
C18 F10B . 1.4165(12) ?

loop_
_geom_hbond_atom_site_label_D
_geom_hbond_atom_site_label_H
_geom_hbond_atom_site_label_A
_geom_hbond_site_symmetry_A
_geom_hbond_distance_DH
_geom_hbond_distance_HA
_geom_hbond_distance_DA
_geom_hbond_angle_DHA
O2 H2A O4 4_565 0.82 1.82 2.6340(19) 169.1
O3 H3A O1 . 0.82 1.88 2.6951(18) 175.6

loop_
_geom_torsion_atom_site_label_1
_geom_torsion_atom_site_label_2
_geom_torsion_atom_site_label_3
_geom_torsion_atom_site_label_4
_geom_torsion_site_symmetry_1
_geom_torsion_site_symmetry_2
_geom_torsion_site_symmetry_3
_geom_torsion_site_symmetry_4
_geom_torsion
_geom_torsion_publ_flag
C7 C2 C1 O1 . . . . 71.5(2) ?
C12 C11 C10 O4 . . . . 99.3(2) ?
